data_2223780
loop_
_publ_author_name
'Mariam, Irfana'
'Akkurt, Mehmet'
'Sharif, Shahzad'
'Akhtar, Noreen'
'Khan, Islam Ullah'

_publ_section_title
;
 2-(4-Methylbenzenesulfonamido)-2-phenylacetic acid
;
_journal_coeditor_code HB5142
_journal_issue 11
_journal_name_full 'Acta Crystallographica Section E'
_journal_page_first o2797
_journal_paper_doi 10.1107/S1600536809042299
_journal_volume 65
_journal_year 2009
_chemical_formula_iupac 'C15 H15 N O4 S'
_chemical_formula_moiety 'C15 H15 N O4 S'
_chemical_formula_sum 'C15 H15 N O4 S'
_chemical_formula_weight 305.35
_chemical_name_common
;
4-Methyl-<i>N</i>-(2-oxo-1-phenylethyl)benzenesulfonamide
;
_chemical_name_systematic
;
2-(4-Methylbenzenesulfonamido)-2-phenylacetic acid
;
_space_group_IT_number 19
_symmetry_cell_setting orthorhombic
_symmetry_space_group_name_Hall 'P 2ac 2ab'
_symmetry_space_group_name_H-M 'P 21 21 21'
_atom_sites_solution_hydrogens geom
_atom_sites_solution_primary direct
_atom_sites_solution_secondary difmap
_cell_angle_alpha 90
_cell_angle_beta 90
_cell_angle_gamma 90
_cell_formula_units_Z 4
_cell_length_a 5.6592(12)
_cell_length_b 11.208(2)
_cell_length_c 23.342(4)
_cell_measurement_reflns_used 533
_cell_measurement_temperature 296(2)
_cell_measurement_theta_max 15.04
_cell_measurement_theta_min 2.52
_cell_volume 1480.5(5)
_computing_cell_refinement 'SAINT (Bruker, 2007)'
_computing_data_collection 'APEX2 (Bruker, 2007)'
_computing_data_reduction 'SAINT (Bruker, 2007)'
_computing_molecular_graphics 'ORTEP-3 for Windows (Farrugia, 1997)'
_computing_publication_material 'WinGX (Farrugia, 1999) and PLATON (Spek, 2009)'
_computing_structure_refinement 'SHELXL97 (Sheldrick, 2008)'
_computing_structure_solution 'SHELXS97 (Sheldrick, 2008)'
_diffrn_ambient_temperature 296(2)
_diffrn_measured_fraction_theta_full 0.995
_diffrn_measured_fraction_theta_max 0.995
_diffrn_measurement_device_type 'Bruker Kappa APEXII CCD'
_diffrn_measurement_method '\f and \w'
_diffrn_radiation_monochromator graphite
_diffrn_radiation_source 'sealed tube'
_diffrn_radiation_type MoK\a
_diffrn_radiation_wavelength 0.71073
_diffrn_reflns_av_R_equivalents 0.0000
_diffrn_reflns_av_sigmaI/netI 0.1478
_diffrn_reflns_limit_h_max 7
_diffrn_reflns_limit_h_min -7
_diffrn_reflns_limit_k_max 15
_diffrn_reflns_limit_k_min 0
_diffrn_reflns_limit_l_max 31
_diffrn_reflns_limit_l_min 0
_diffrn_reflns_number 3753
_diffrn_reflns_reduction_process
;
;
_diffrn_reflns_theta_full 28.60
_diffrn_reflns_theta_max 28.60
_diffrn_reflns_theta_min 1.74
_exptl_absorpt_coefficient_mu 0.233
_exptl_absorpt_correction_T_max 0.977
_exptl_absorpt_correction_T_min 0.923
_exptl_absorpt_correction_type refdelf
_exptl_absorpt_process_details '(XABS2; Parkin <i>et al.</i>,  1995)'
_exptl_crystal_colour 'light brown'
_exptl_crystal_density_diffrn 1.370
_exptl_crystal_density_method 'Not Measured'
_exptl_crystal_description prism
_exptl_crystal_F_000 640
_exptl_crystal_size_max 0.35
_exptl_crystal_size_mid 0.22
_exptl_crystal_size_min 0.10
_refine_diff_density_max 0.299
_refine_diff_density_min -0.377
_refine_ls_abs_structure_details 'Flack (1983), 1550 Freidel pairs'
_refine_ls_abs_structure_Flack -0.11(19)
_refine_ls_extinction_method none
_refine_ls_goodness_of_fit_ref 0.943
_refine_ls_hydrogen_treatment mixed
_refine_ls_matrix_type full
_refine_ls_number_parameters 195
_refine_ls_number_reflns 3753
_refine_ls_number_restraints 0
_refine_ls_restrained_S_all 0.943
_refine_ls_R_factor_all 0.1830
_refine_ls_R_factor_gt 0.0660
_refine_ls_shift/su_max 0.000
_refine_ls_shift/su_mean 0.000
_refine_ls_structure_factor_coef Fsqd
_refine_ls_weighting_details 'calc w=1/[\s^2^(Fo^2^)+(0.0657P)^2^] where P=(Fo^2^+2Fc^2^)/3'
_refine_ls_weighting_scheme calc
_refine_ls_wR_factor_gt 0.1375
_refine_ls_wR_factor_ref 0.1919
_reflns_number_gt 1502
_reflns_number_total 3753
_reflns_threshold_expression I>2\s(I)
_cod_data_source_file hb5142.cif
_cod_data_source_block I
_cod_database_code 2223780
_cod_database_fobs_code 2223780

loop_
_symmetry_equiv_pos_site_id
_symmetry_equiv_pos_as_xyz
1 x,y,z
2 1/2-x,-y,1/2+z
3 1/2+x,1/2-y,-z
4 -x,1/2+y,1/2-z

loop_
_atom_site_aniso_label
_atom_site_aniso_U_11
_atom_site_aniso_U_22
_atom_site_aniso_U_33
_atom_site_aniso_U_12
_atom_site_aniso_U_13
_atom_site_aniso_U_23
S1 0.0449(8) 0.0563(8) 0.0505(8) 0.0024(8) 0.0026(8) 0.0009(8)
O1 0.051(2) 0.074(3) 0.061(3) -0.001(2) -0.012(2) 0.021(2)
O2 0.066(3) 0.082(3) 0.057(3) 0.003(2) 0.016(2) 0.017(2)
O3 0.034(2) 0.076(3) 0.067(3) 0.0123(19) -0.0037(19) -0.002(2)
O4 0.059(3) 0.055(3) 0.068(3) -0.002(2) 0.013(2) 0.012(2)
N1 0.040(3) 0.054(3) 0.047(3) 0.003(2) 0.001(2) -0.002(2)
C1 0.070(4) 0.078(5) 0.062(4) -0.014(4) 0.008(4) -0.024(4)
C2 0.082(5) 0.083(6) 0.089(5) -0.015(4) 0.001(4) -0.034(4)
C3 0.065(5) 0.095(6) 0.060(4) 0.016(4) 0.001(3) -0.022(4)
C4 0.062(4) 0.096(6) 0.059(5) 0.007(4) 0.011(4) -0.009(4)
C5 0.044(4) 0.085(5) 0.053(4) 0.002(3) 0.003(3) -0.009(3)
C6 0.048(3) 0.052(4) 0.039(3) 0.003(3) 0.000(3) 0.000(3)
C7 0.038(3) 0.057(4) 0.046(3) -0.004(2) -0.002(2) 0.001(3)
C8 0.053(4) 0.057(4) 0.040(3) -0.008(3) 0.002(3) -0.003(3)
C9 0.038(3) 0.056(3) 0.053(4) 0.004(3) 0.004(3) -0.007(3)
C10 0.055(4) 0.069(4) 0.062(4) -0.008(3) 0.004(3) -0.005(3)
C11 0.075(5) 0.084(5) 0.052(4) -0.003(4) 0.005(4) 0.000(3)
C12 0.071(4) 0.073(4) 0.056(4) 0.010(4) -0.006(4) -0.010(4)
C13 0.053(4) 0.069(4) 0.072(5) -0.003(3) -0.004(4) -0.014(4)
C14 0.050(4) 0.062(4) 0.060(4) 0.000(3) 0.003(3) -0.007(3)
C15 0.108(6) 0.126(7) 0.064(5) 0.017(6) -0.017(4) -0.019(5)

loop_
_atom_site_type_symbol
_atom_site_label
_atom_site_fract_x
_atom_site_fract_y
_atom_site_fract_z
_atom_site_U_iso_or_equiv
_atom_site_thermal_displace_type
_atom_site_calc_flag
_atom_site_refinement_flags
_atom_site_occupancy
S S1 0.0144(3) 0.06971(13) 0.90449(6) 0.0506(5) Uani . . 1.000
O O1 0.6089(8) -0.1884(4) 0.93717(17) 0.0620(16) Uani . . 1.000
O O2 0.2309(8) -0.2174(4) 0.96274(18) 0.0683(17) Uani . . 1.000
O O3 -0.2356(6) 0.0816(4) 0.90143(16) 0.0590(16) Uani . . 1.000
O O4 0.1628(7) 0.1504(4) 0.87441(17) 0.0607(17) Uani . . 1.000
N N1 0.0702(7) -0.0631(4) 0.87997(19) 0.0470(17) Uani . . 1.000
C C1 0.2019(12) -0.2702(6) 0.8097(3) 0.070(3) Uani . . 1.000
C C2 0.2455(14) -0.3397(7) 0.7628(3) 0.085(3) Uani . . 1.000
C C3 0.4491(12) -0.3245(6) 0.7318(3) 0.073(3) Uani . . 1.000
C C4 0.6069(13) -0.2379(6) 0.7467(3) 0.072(3) Uani . . 1.000
C C5 0.5634(9) -0.1673(6) 0.7937(3) 0.061(3) Uani . . 1.000
C C6 0.3604(10) -0.1822(5) 0.8253(2) 0.0463(19) Uani . . 1.000
C C7 0.3143(9) -0.1052(5) 0.8779(2) 0.0470(19) Uani . . 1.000
C C8 0.3763(11) -0.1745(5) 0.9306(2) 0.050(2) Uani . . 1.000
C C9 0.0950(9) 0.0722(5) 0.9766(2) 0.0490(19) Uani . . 1.000
C C10 -0.0428(11) 0.0200(5) 1.0177(3) 0.062(2) Uani . . 1.000
C C11 0.0257(12) 0.0163(6) 1.0734(3) 0.070(3) Uani . . 1.000
C C12 0.2384(12) 0.0650(6) 1.0907(3) 0.067(2) Uani . . 1.000
C C13 0.3774(11) 0.1171(6) 1.0498(3) 0.065(3) Uani . . 1.000
C C14 0.3091(10) 0.1222(5) 0.9926(3) 0.057(2) Uani . . 1.000
C C15 0.3157(14) 0.0600(8) 1.1524(3) 0.099(3) Uani . . 1.000
H H1 0.06550 -0.28220 0.83110 0.0840 Uiso calc R 1.000
H HO1 0.63490 -0.22620 0.96660 0.0930 Uiso calc R 1.000
H H2 0.13660 -0.39750 0.75180 0.1010 Uiso calc R 1.000
H HN1 -0.020(9) -0.116(5) 0.894(2) 0.0560 Uiso . . 1.000
H H3 0.47970 -0.37340 0.70040 0.0880 Uiso calc R 1.000
H H4 0.74340 -0.22670 0.72520 0.0870 Uiso calc R 1.000
H H5 0.67200 -0.10900 0.80420 0.0730 Uiso calc R 1.000
H H7 0.41830 -0.03540 0.87600 0.0560 Uiso calc R 1.000
H H10 -0.18660 -0.01380 1.00720 0.0740 Uiso calc R 1.000
H H11 -0.07210 -0.01950 1.10040 0.0840 Uiso calc R 1.000
H H13 0.52160 0.15010 1.06050 0.0780 Uiso calc R 1.000
H H14 0.40570 0.15860 0.96550 0.0690 Uiso calc R 1.000
H H15A 0.48070 0.04040 1.15420 0.1490 Uiso calc R 1.000
H H15B 0.22600 0.00020 1.17220 0.1490 Uiso calc R 1.000
H H15C 0.28970 0.13620 1.17010 0.1490 Uiso calc R 1.000

loop_
_atom_type_symbol
_atom_type_description
_atom_type_scat_dispersion_real
_atom_type_scat_dispersion_imag
_atom_type_scat_source
S S 0.1246 0.1234 'International Tables Vol C Tables 4.2.6.8 and 6.1.1.4'
O O 0.0106 0.0060 'International Tables Vol C Tables 4.2.6.8 and 6.1.1.4'
N N 0.0061 0.0033 'International Tables Vol C Tables 4.2.6.8 and 6.1.1.4'
H H 0.0000 0.0000 'International Tables Vol C Tables 4.2.6.8 and 6.1.1.4'
C C 0.0033 0.0016 'International Tables Vol C Tables 4.2.6.8 and 6.1.1.4'

loop_
_geom_angle_atom_site_label_1
_geom_angle_atom_site_label_2
_geom_angle_atom_site_label_3
_geom_angle_site_symmetry_1
_geom_angle_site_symmetry_2
_geom_angle_site_symmetry_3
_geom_angle
_geom_angle_publ_flag
O3 S1 O4 . . . 120.2(3) no
O3 S1 N1 . . . 105.1(2) no
O3 S1 C9 . . . 107.9(2) no
O4 S1 N1 . . . 107.1(2) no
O4 S1 C9 . . . 108.2(3) no
N1 S1 C9 . . . 107.7(3) no
C8 O1 HO1 . . . 109.00 no
S1 N1 C7 . . . 119.4(3) no
S1 N1 HN1 . . . 113(4) no
C7 N1 HN1 . . . 111(4) no
C2 C1 C6 . . . 120.1(6) no
C1 C2 C3 . . . 120.3(7) no
C2 C3 C4 . . . 120.3(7) no
C3 C4 C5 . . . 119.7(6) no
C4 C5 C6 . . . 120.5(6) no
C1 C6 C5 . . . 119.2(5) no
C1 C6 C7 . . . 120.4(5) no
C5 C6 C7 . . . 120.4(5) no
N1 C7 C6 . . . 111.8(4) no
C6 C7 C8 . . . 109.2(4) no
N1 C7 C8 . . . 111.2(4) no
O2 C8 C7 . . . 123.7(5) no
O1 C8 C7 . . . 112.7(5) no
O1 C8 O2 . . . 123.5(5) no
S1 C9 C10 . . . 121.4(4) no
S1 C9 C14 . . . 119.7(4) no
C10 C9 C14 . . . 118.8(5) no
C9 C10 C11 . . . 121.5(6) no
C10 C11 C12 . . . 121.1(6) no
C11 C12 C15 . . . 121.2(6) no
C11 C12 C13 . . . 117.8(6) no
C13 C12 C15 . . . 121.1(6) no
C12 C13 C14 . . . 121.8(6) no
C9 C14 C13 . . . 119.0(6) no
C2 C1 H1 . . . 120.00 no
C6 C1 H1 . . . 120.00 no
C1 C2 H2 . . . 120.00 no
C3 C2 H2 . . . 120.00 no
C2 C3 H3 . . . 120.00 no
C4 C3 H3 . . . 120.00 no
C3 C4 H4 . . . 120.00 no
C5 C4 H4 . . . 120.00 no
C4 C5 H5 . . . 120.00 no
C6 C5 H5 . . . 120.00 no
N1 C7 H7 . . . 108.00 no
C6 C7 H7 . . . 108.00 no
C8 C7 H7 . . . 108.00 no
C9 C10 H10 . . . 119.00 no
C11 C10 H10 . . . 119.00 no
C10 C11 H11 . . . 120.00 no
C12 C11 H11 . . . 119.00 no
C12 C13 H13 . . . 119.00 no
C14 C13 H13 . . . 119.00 no
C9 C14 H14 . . . 121.00 no
C13 C14 H14 . . . 120.00 no
C12 C15 H15A . . . 109.00 no
C12 C15 H15B . . . 109.00 no
C12 C15 H15C . . . 110.00 no
H15A C15 H15B . . . 109.00 no
H15A C15 H15C . . . 109.00 no
H15B C15 H15C . . . 109.00 no

loop_
_geom_bond_atom_site_label_1
_geom_bond_atom_site_label_2
_geom_bond_site_symmetry_1
_geom_bond_site_symmetry_2
_geom_bond_distance
_geom_bond_publ_flag
S1 O3 . . 1.423(4) no
S1 O4 . . 1.420(4) no
S1 N1 . . 1.626(5) no
S1 C9 . . 1.744(5) no
O1 C8 . . 1.334(8) no
O2 C8 . . 1.213(7) no
O1 HO1 . . 0.8200 no
N1 C7 . . 1.461(7) no
N1 HN1 . . 0.85(5) no
C1 C6 . . 1.382(9) no
C1 C2 . . 1.366(10) no
C2 C3 . . 1.371(10) no
C3 C4 . . 1.364(10) no
C4 C5 . . 1.375(10) no
C5 C6 . . 1.375(8) no
C6 C7 . . 1.523(7) no
C7 C8 . . 1.497(7) no
C9 C14 . . 1.386(8) no
C9 C10 . . 1.368(8) no
C10 C11 . . 1.357(10) no
C11 C12 . . 1.382(10) no
C12 C13 . . 1.368(10) no
C12 C15 . . 1.506(10) no
C13 C14 . . 1.391(10) no
C1 H1 . . 0.9300 no
C2 H2 . . 0.9300 no
C3 H3 . . 0.9300 no
C4 H4 . . 0.9300 no
C5 H5 . . 0.9300 no
C7 H7 . . 0.9800 no
C10 H10 . . 0.9300 no
C11 H11 . . 0.9300 no
C13 H13 . . 0.9300 no
C14 H14 . . 0.9300 no
C15 H15A . . 0.9600 no
C15 H15B . . 0.9600 no
C15 H15C . . 0.9600 no

loop_
_geom_hbond_atom_site_label_D
_geom_hbond_atom_site_label_H
_geom_hbond_atom_site_label_A
_geom_hbond_site_symmetry_A
_geom_hbond_distance_DH
_geom_hbond_distance_HA
_geom_hbond_distance_DA
_geom_hbond_angle_DHA
_geom_hbond_publ_flag
O1 HO1 O2 3_547 0.82 1.85 2.655(6) 168 yes
N1 HN1 O1 1_455 0.85(5) 2.47(5) 3.251(6) 154(5) yes
N1 HN1 O2 . 0.85(5) 2.43(5) 2.748(6) 103(4) yes
C7 H7 O3 1_655 0.98 2.43 3.343(7) 155 yes

loop_
_geom_torsion_atom_site_label_1
_geom_torsion_atom_site_label_2
_geom_torsion_atom_site_label_3
_geom_torsion_atom_site_label_4
_geom_torsion_site_symmetry_1
_geom_torsion_site_symmetry_2
_geom_torsion_site_symmetry_3
_geom_torsion_site_symmetry_4
_geom_torsion
_geom_torsion_publ_flag
O3 S1 N1 C7 . . . . -179.2(4) no
O4 S1 N1 C7 . . . . 51.8(4) no
C9 S1 N1 C7 . . . . -64.3(4) no
O3 S1 C9 C10 . . . . 36.7(6) no
O3 S1 C9 C14 . . . . -146.9(5) no
O4 S1 C9 C10 . . . . 168.2(5) no
O4 S1 C9 C14 . . . . -15.4(5) no
N1 S1 C9 C10 . . . . -76.3(5) no
N1 S1 C9 C14 . . . . 100.1(5) no
S1 N1 C7 C6 . . . . -143.9(4) no
S1 N1 C7 C8 . . . . 93.8(5) no
C6 C1 C2 C3 . . . . 1.6(11) no
C2 C1 C6 C5 . . . . -1.2(10) no
C2 C1 C6 C7 . . . . -179.4(6) no
C1 C2 C3 C4 . . . . -1.6(11) no
C2 C3 C4 C5 . . . . 1.3(11) no
C3 C4 C5 C6 . . . . -0.9(10) no
C4 C5 C6 C1 . . . . 0.9(9) no
C4 C5 C6 C7 . . . . 179.1(6) no
C1 C6 C7 N1 . . . . -45.4(7) no
C1 C6 C7 C8 . . . . 78.1(7) no
C5 C6 C7 N1 . . . . 136.5(5) no
C5 C6 C7 C8 . . . . -100.0(6) no
N1 C7 C8 O1 . . . . -164.1(4) no
N1 C7 C8 O2 . . . . 18.5(7) no
C6 C7 C8 O1 . . . . 72.0(6) no
C6 C7 C8 O2 . . . . -105.3(6) no
S1 C9 C10 C11 . . . . 176.5(5) no
C14 C9 C10 C11 . . . . 0.0(9) no
S1 C9 C14 C13 . . . . -176.2(5) no
C10 C9 C14 C13 . . . . 0.4(8) no
C9 C10 C11 C12 . . . . -0.2(10) no
C10 C11 C12 C13 . . . . 0.0(10) no
C10 C11 C12 C15 . . . . -179.4(7) no
C11 C12 C13 C14 . . . . 0.3(10) no
C15 C12 C13 C14 . . . . 179.8(6) no
C12 C13 C14 C9 . . . . -0.5(9) no

loop_
_cod_related_entry_id
_cod_related_entry_database
_cod_related_entry_code
1 ChemSpider 611815
